data_9008243
loop_
_publ_author_name
'Portheine, J. C.'
'Nowacki, W.'

_publ_section_title
;
 Refinement of the crystal structure of zinckenite, Pb6Sb14S27
 Sample: Bolivar mine, Cerro Bonete, Bolivia
;
_journal_name_full 'Zeitschrift fur Kristallographie'
_journal_page_first 79
_journal_page_last 96
_journal_volume 141
_journal_year 1975
_chemical_formula_sum 'Pb4.51 S20.25 Sb10.5'
_chemical_name_mineral Zinkenite
_space_group_IT_number 173
_symmetry_space_group_name_Hall 'P 6c'
_symmetry_space_group_name_H-M 'P 63'
_cell_angle_alpha 90
_cell_angle_beta 90
_cell_angle_gamma 120
_cell_length_a 22.148
_cell_length_b 22.148
_cell_length_c 4.333
_cell_formula_units_Z 2
_cell_volume 1840.723
_database_code_amcsd 0010769
_exptl_crystal_density_diffrn 5.164
_cod_original_formula_sum 'Pb4.51 Sb10.5 S20.25'
_cod_database_code 9008243

loop_
_space_group_symop_operation_xyz
x,y,z
x-y,x,1/2+z
-y,x-y,z
-x,-y,1/2+z
-x+y,-x,z
y,-x+y,1/2+z

loop_
_atom_site_aniso_label
_atom_site_aniso_U_11
_atom_site_aniso_U_22
_atom_site_aniso_U_33
_atom_site_aniso_U_12
_atom_site_aniso_U_13
_atom_site_aniso_U_23
Pb1 0.02982 0.03355 0.05517 0.01211 0.00842 0.00421
Sb4 0.02609 0.06896 0.03995 0.01771 0.01895 0.03368
Pb4 0.02609 0.06896 0.03995 0.01771 0.01895 0.03368
Sb1 0.02423 0.02609 0.03044 0.01491 0.01684 0.03158
Sb2 0.02609 0.02609 0.04661 0.00280 0.02105 0.01053
Sb3 0.01677 0.02050 0.03614 0.00652 -0.01474 -0.02316

loop_
_atom_site_label
_atom_site_fract_x
_atom_site_fract_y
_atom_site_fract_z
_atom_site_occupancy
_atom_site_U_iso_or_equiv
Pb1 0.53650 0.24340 0.23800 1.00000 0.04104
Pb2 0.00000 0.00000 0.36500 0.19000 0.05826
Pb3 0.00000 0.00000 0.12500 0.18000 0.02280
Sb4 0.19940 0.03990 0.77500 0.50000 0.04711
Pb4 0.19940 0.03990 0.77500 0.38000 0.04711
Sb1 0.40020 0.05510 0.76900 1.00000 0.02584
Sb2 0.34840 0.24300 0.74400 1.00000 0.03711
Sb3 0.51780 0.40900 0.76800 1.00000 0.02520
S1 0.12700 0.11500 0.76000 0.75000 ?
S2 0.31400 0.03100 0.32100 1.00000 0.02533
S3 0.49800 0.08200 0.35600 1.00000 0.01646
S4 0.27600 0.17200 0.34900 1.00000 0.02280
S5 0.44300 0.32000 0.16500 1.00000 0.02280
S6 0.43500 0.17900 0.82400 1.00000 0.01393
S7 0.63500 0.23300 0.73500 1.00000 0.01646

loop_
_cod_related_entry_id
_cod_related_entry_database
_cod_related_entry_code
1 AMCSD 0010769
